data_7709774
loop_
_publ_author_name
'Kishino, Masamichi'
'Takaoka, Satoko'
'Shibutani, Yuki'
'Kusumoto, Shuhei'
'Nozaki, Kyoko'

_publ_section_title
;
 Synthesis and reactivity of PC(sp3)P-pincer iridium complexes bearing a
 diborylmethyl anion
;
_journal_name_full 'Dalton Transactions'
_journal_paper_doi 10.1039/D2DT00513A
_journal_year 2022
_chemical_formula_sum 'C31 H52 B2 N2 P2'
_chemical_formula_weight 532.27
_space_group_crystal_system triclinic
_space_group_IT_number 2
_space_group_name_Hall '-P 1'
_space_group_name_H-M_alt 'P -1'
_atom_sites_solution_hydrogens geom
_audit_creation_method SHELXL-2018/3
_audit_update_record
;
2021-11-10 deposited with the CCDC.	2022-03-04 downloaded from the CCDC.
;
_cell_angle_alpha 102.894(2)
_cell_angle_beta 106.128(6)
_cell_angle_gamma 112.723(5)
_cell_formula_units_Z 2
_cell_length_a 11.163(6)
_cell_length_b 12.733(7)
_cell_length_c 14.239(8)
_cell_measurement_reflns_used 4117
_cell_measurement_temperature 93
_cell_measurement_theta_max 31.5
_cell_measurement_theta_min 2.5
_cell_volume 1664.0(16)
_computing_cell_refinement
;
Rigaku CrystalClear-SM Expert 2.0 r3
;
_computing_data_collection
;
Rigaku CrystalClear-SM Expert 2.0 r3
;
_computing_data_reduction
;
Rigaku CrystalClear-SM Expert 2.0 r3
;
_computing_molecular_graphics 'Yadokari-XG 2009 (Wakita Nemoto et al., 2009)'
_computing_publication_material 'Yadokari-XG 2009 (Wakita,Nemoto et al., 2009)'
_computing_structure_refinement 'SHELXL-2018/3 (Sheldrick, 2018)'
_diffrn_ambient_temperature 93(2)
_diffrn_detector_area_resol_mean 28.6533
_diffrn_measured_fraction_theta_full 0.977
_diffrn_measured_fraction_theta_max 0.977
_diffrn_measurement_device_type
;
Rigaku CrystalClear-SM Expert 2.0 r3
;
_diffrn_measurement_method 'profile data from \w-scans'
_diffrn_radiation_monochromator Confocal
_diffrn_radiation_type MoK\a
_diffrn_radiation_wavelength 0.71075
_diffrn_reflns_av_R_equivalents 0.0719
_diffrn_reflns_av_unetI/netI 0.1125
_diffrn_reflns_Laue_measured_fraction_full 0.977
_diffrn_reflns_Laue_measured_fraction_max 0.977
_diffrn_reflns_limit_h_max 13
_diffrn_reflns_limit_h_min -11
_diffrn_reflns_limit_k_max 15
_diffrn_reflns_limit_k_min -15
_diffrn_reflns_limit_l_max 15
_diffrn_reflns_limit_l_min -16
_diffrn_reflns_number 11025
_diffrn_reflns_point_group_measured_fraction_full 0.977
_diffrn_reflns_point_group_measured_fraction_max 0.977
_diffrn_reflns_theta_full 24.998
_diffrn_reflns_theta_max 24.998
_diffrn_reflns_theta_min 2.511
_diffrn_source 'Rotating Anode'
_exptl_absorpt_coefficient_mu 0.151
_exptl_absorpt_correction_T_max 1.000
_exptl_absorpt_correction_T_min 0.772
_exptl_absorpt_correction_type multi-scan
_exptl_crystal_colour Colorless
_exptl_crystal_density_diffrn 1.062
_exptl_crystal_description Block
_exptl_crystal_F_000 576
_exptl_crystal_size_max 0.120
_exptl_crystal_size_mid 0.100
_exptl_crystal_size_min 0.080
_refine_diff_density_max 0.348
_refine_diff_density_min -0.366
_refine_diff_density_rms 0.073
_refine_ls_extinction_method none
_refine_ls_goodness_of_fit_ref 1.045
_refine_ls_matrix_type full
_refine_ls_number_parameters 346
_refine_ls_number_reflns 5716
_refine_ls_number_restraints 0
_refine_ls_restrained_S_all 1.045
_refine_ls_R_factor_all 0.1193
_refine_ls_R_factor_gt 0.0737
_refine_ls_shift/su_max 0.000
_refine_ls_shift/su_mean 0.000
_refine_ls_structure_factor_coef Fsqd
_refine_ls_weighting_details 'w=1/[\s^2^(Fo^2^)+(0.0403P)^2^+2.8126P] where P=(Fo^2^+2Fc^2^)/3'
_refine_ls_weighting_scheme calc
_refine_ls_wR_factor_gt 0.1401
_refine_ls_wR_factor_ref 0.1698
_reflns_Friedel_coverage 0.000
_reflns_number_gt 3761
_reflns_number_total 5716
_reflns_threshold_expression 'I > 2\s(I)'
_cod_data_source_file d2dt00513a3.cif
_cod_data_source_block 5_ligand
_cod_depositor_comments
;
The following automatic conversions were performed:

data item '_exptl_absorpt_correction_type' value 'Multi-scan' was
changed to 'multi-scan' in accordance with the
/home/data/users/saulius/crontab/automatic-downloads/rss-feeds/RSC/lib/dictionaries/cif_core.dic
dictionary named 'cif_core.dic' version 2.4.2 last updated on
2011-04-26.

Automatic conversion script
Id: cif_fix_values 7556 2019-12-06 15:28:31Z antanas 
;
_cod_database_code 7709774
_shelx_shelxl_version_number 2018/3
_shelx_space_group_comment
;
The symmetry employed for this shelxl refinement is uniquely defined
by the following loop, which should always be used as a source of
symmetry information in preference to the above space-group names.
They are only intended as comments.
;
_shelx_estimated_absorpt_t_min 0.982
_shelx_estimated_absorpt_t_max 0.988

loop_
_space_group_symop_operation_xyz
'x, y, z'
'-x, -y, -z'

loop_
_atom_site_label
_atom_site_type_symbol
_atom_site_fract_x
_atom_site_fract_y
_atom_site_fract_z
_atom_site_U_iso_or_equiv
_atom_site_adp_type
_atom_site_occupancy
_atom_site_site_symmetry_order
_atom_site_calc_flag
_atom_site_refinement_flags_posn
_atom_site_refinement_flags_adp
_atom_site_refinement_flags_occupancy
_atom_site_disorder_assembly
_atom_site_disorder_group
C1 C 0.3736(4) 0.3381(3) 0.5149(3) 0.0197(9) Uani 1 1 d . . . . .
H1 H 0.318343 0.283718 0.544433 0.024 Uiso 1 1 calc R U . . .
H1A H 0.353461 0.407859 0.520570 0.024 Uiso 1 1 calc R U . . .
B1 B 0.3392(5) 0.2656(4) 0.3974(4) 0.0194(10) Uani 1 1 d . . . . .
N1 N 0.4674(3) 0.2747(3) 0.3922(2) 0.0162(7) Uani 1 1 d . . . . .
N2 N 0.5870(3) 0.3500(3) 0.4948(2) 0.0157(7) Uani 1 1 d . . . . .
B2 B 0.5385(5) 0.3844(4) 0.5727(4) 0.0198(10) Uani 1 1 d . . . . .
C2 C 0.1973(4) 0.2076(4) 0.2963(3) 0.0194(9) Uani 1 1 d . . . . .
H32 H 0.202075 0.150770 0.239155 0.023 Uiso 1 1 calc R U . . .
H33 H 0.191873 0.274160 0.273492 0.023 Uiso 1 1 calc R U . . .
P1 P 0.03128(11) 0.12284(10) 0.31176(8) 0.0198(3) Uani 1 1 d . . . . .
C3 C 0.6367(4) 0.4576(3) 0.6934(3) 0.0185(9) Uani 1 1 d . . . . .
H34 H 0.643522 0.539990 0.712833 0.022 Uiso 1 1 calc R U . . .
H35 H 0.733204 0.469223 0.704340 0.022 Uiso 1 1 calc R U . . .
P2 P 0.58025(11) 0.38719(9) 0.78526(8) 0.0189(3) Uani 1 1 d . . . . .
C4 C -0.1036(4) 0.1142(4) 0.1900(3) 0.0243(9) Uani 1 1 d . . . . .
C5 C -0.2534(4) 0.0185(4) 0.1704(3) 0.0309(10) Uani 1 1 d . . . . .
H5 H -0.324646 0.029447 0.121287 0.046 Uiso 1 1 calc R U . . .
H5A H -0.264474 0.029377 0.237214 0.046 Uiso 1 1 calc R U . . .
H5B H -0.266389 -0.064194 0.140090 0.046 Uiso 1 1 calc R U . . .
C6 C -0.0796(4) 0.0906(4) 0.0883(3) 0.0309(11) Uani 1 1 d . . . . .
H6 H -0.091382 0.007534 0.063317 0.046 Uiso 1 1 calc R U . . .
H6A H 0.016710 0.150546 0.101970 0.046 Uiso 1 1 calc R U . . .
H6B H -0.148839 0.098473 0.034433 0.046 Uiso 1 1 calc R U . . .
C7 C -0.0954(4) 0.2413(4) 0.2233(3) 0.0309(10) Uani 1 1 d . . . . .
H7 H -0.162681 0.245311 0.164860 0.046 Uiso 1 1 calc R U . . .
H7A H 0.001131 0.304870 0.241545 0.046 Uiso 1 1 calc R U . . .
H7B H -0.119343 0.254506 0.284542 0.046 Uiso 1 1 calc R U . . .
C8 C 0.0207(4) -0.0321(4) 0.2929(3) 0.0254(10) Uani 1 1 d . . . . .
C9 C -0.1030(5) -0.1099(4) 0.3188(4) 0.0427(13) Uani 1 1 d . . . . .
H9 H -0.193773 -0.129991 0.265028 0.064 Uiso 1 1 calc R U . . .
H9A H -0.092456 -0.062867 0.388010 0.064 Uiso 1 1 calc R U . . .
H9B H -0.100696 -0.185786 0.319863 0.064 Uiso 1 1 calc R U . . .
C10 C 0.0017(5) -0.1067(4) 0.1839(3) 0.0362(11) Uani 1 1 d . . . . .
H10 H 0.078430 -0.057940 0.166159 0.054 Uiso 1 1 calc R U . . .
H10A H -0.089964 -0.127256 0.130943 0.054 Uiso 1 1 calc R U . . .
H10B H 0.004710 -0.182326 0.184919 0.054 Uiso 1 1 calc R U . . .
C11 C 0.1586(4) -0.0092(4) 0.3763(3) 0.0273(10) Uani 1 1 d . . . . .
H11 H 0.151083 -0.087649 0.378829 0.041 Uiso 1 1 calc R U . . .
H11A H 0.174537 0.043174 0.445310 0.041 Uiso 1 1 calc R U . . .
H11B H 0.238273 0.031679 0.358070 0.041 Uiso 1 1 calc R U . . .
C12 C 0.7142(4) 0.5154(4) 0.9163(3) 0.0226(9) Uani 1 1 d . . . . .
C13 C 0.8708(5) 0.5685(5) 0.9349(4) 0.0491(14) Uani 1 1 d . . . . .
H13 H 0.927850 0.640794 1.000637 0.074 Uiso 1 1 calc R U . . .
H13A H 0.883824 0.592228 0.876077 0.074 Uiso 1 1 calc R U . . .
H13B H 0.901170 0.506578 0.939920 0.074 Uiso 1 1 calc R U . . .
C14 C 0.6925(7) 0.4754(5) 1.0056(4) 0.0662(19) Uani 1 1 d . . . . .
H14 H 0.742876 0.547372 1.071423 0.099 Uiso 1 1 calc R U . . .
H14A H 0.729804 0.418073 1.012876 0.099 Uiso 1 1 calc R U . . .
H14B H 0.590918 0.434800 0.990231 0.099 Uiso 1 1 calc R U . . .
C15 C 0.6750(5) 0.6187(4) 0.9197(4) 0.0393(12) Uani 1 1 d . . . . .
H15 H 0.574078 0.586476 0.906043 0.059 Uiso 1 1 calc R U . . .
H15A H 0.693243 0.650756 0.865750 0.059 Uiso 1 1 calc R U . . .
H15B H 0.732442 0.684719 0.989325 0.059 Uiso 1 1 calc R U . . .
C16 C 0.6237(4) 0.2566(4) 0.7629(3) 0.0246(9) Uani 1 1 d . . . . .
C17 C 0.6061(6) 0.1993(4) 0.8463(4) 0.0430(13) Uani 1 1 d . . . . .
H17 H 0.597598 0.117311 0.822468 0.065 Uiso 1 1 calc R U . . .
H17A H 0.520382 0.192836 0.856087 0.065 Uiso 1 1 calc R U . . .
H17B H 0.689172 0.251276 0.913294 0.065 Uiso 1 1 calc R U . . .
C18 C 0.5056(5) 0.1592(4) 0.6559(3) 0.0344(11) Uani 1 1 d . . . . .
H18 H 0.517776 0.188635 0.599506 0.052 Uiso 1 1 calc R U . . .
H18A H 0.412732 0.144226 0.656123 0.052 Uiso 1 1 calc R U . . .
H18B H 0.511145 0.082648 0.644092 0.052 Uiso 1 1 calc R U . . .
C19 C 0.7673(5) 0.2831(4) 0.7597(4) 0.0367(11) Uani 1 1 d . . . . .
H19 H 0.842591 0.336124 0.830224 0.055 Uiso 1 1 calc R U . . .
H19A H 0.781907 0.324487 0.710360 0.055 Uiso 1 1 calc R U . . .
H19B H 0.769925 0.205856 0.736520 0.055 Uiso 1 1 calc R U . . .
C20 C 0.5020(4) 0.2622(4) 0.3020(3) 0.0182(8) Uani 1 1 d . . . . .
C21 C 0.4320(4) 0.1478(4) 0.2221(3) 0.0195(9) Uani 1 1 d . . . . .
H21 H 0.365906 0.078702 0.228797 0.023 Uiso 1 1 calc R U . . .
C22 C 0.4595(4) 0.1349(4) 0.1313(3) 0.0276(10) Uani 1 1 d . . . . .
H22 H 0.410004 0.056997 0.075435 0.033 Uiso 1 1 calc R U . . .
C23 C 0.5574(4) 0.2338(4) 0.1221(3) 0.0267(10) Uani 1 1 d . . . . .
H23 H 0.575078 0.224226 0.060000 0.032 Uiso 1 1 calc R U . . .
C24 C 0.6302(4) 0.3473(4) 0.2032(3) 0.0244(9) Uani 1 1 d . . . . .
H24 H 0.699601 0.415287 0.197666 0.029 Uiso 1 1 calc R U . . .
C25 C 0.6017(4) 0.3619(4) 0.2929(3) 0.0206(9) Uani 1 1 d . . . . .
H25 H 0.650479 0.440282 0.348156 0.025 Uiso 1 1 calc R U . . .
C26 C 0.7137(4) 0.3406(3) 0.5091(3) 0.0162(8) Uani 1 1 d . . . . .
C27 C 0.7077(4) 0.2279(4) 0.4674(3) 0.0203(9) Uani 1 1 d . . . . .
H27 H 0.618587 0.155876 0.427464 0.024 Uiso 1 1 calc R U . . .
C28 C 0.8327(4) 0.2218(4) 0.4845(3) 0.0252(10) Uani 1 1 d . . . . .
H28 H 0.829011 0.145176 0.455697 0.030 Uiso 1 1 calc R U . . .
C29 C 0.9634(5) 0.3264(4) 0.5435(3) 0.0299(10) Uani 1 1 d . . . . .
H29 H 1.048747 0.321336 0.555578 0.036 Uiso 1 1 calc R U . . .
C30 C 0.9686(4) 0.4379(4) 0.5844(3) 0.0265(10) Uani 1 1 d . . . . .
H30 H 1.057846 0.509305 0.626088 0.032 Uiso 1 1 calc R U . . .
C31 C 0.8442(4) 0.4466(4) 0.5650(3) 0.0201(9) Uani 1 1 d . . . . .
H31 H 0.848327 0.524244 0.589727 0.024 Uiso 1 1 calc R U . . .

loop_
_atom_site_aniso_label
_atom_site_aniso_U_11
_atom_site_aniso_U_22
_atom_site_aniso_U_33
_atom_site_aniso_U_23
_atom_site_aniso_U_13
_atom_site_aniso_U_12
C1 0.026(2) 0.016(2) 0.022(2) 0.0051(17) 0.0135(18) 0.0122(18)
B1 0.026(3) 0.014(2) 0.024(2) 0.0099(19) 0.013(2) 0.012(2)
N1 0.0173(17) 0.0150(17) 0.0135(16) 0.0045(13) 0.0065(13) 0.0054(14)
N2 0.0170(17) 0.0116(16) 0.0137(16) 0.0022(13) 0.0047(13) 0.0049(14)
B2 0.029(3) 0.016(2) 0.023(2) 0.013(2) 0.016(2) 0.012(2)
C2 0.021(2) 0.021(2) 0.017(2) 0.0067(17) 0.0095(17) 0.0097(18)
P1 0.0190(6) 0.0180(6) 0.0196(5) 0.0035(4) 0.0082(4) 0.0079(4)
C3 0.015(2) 0.016(2) 0.022(2) 0.0076(17) 0.0066(17) 0.0054(17)
P2 0.0203(6) 0.0169(5) 0.0184(5) 0.0061(4) 0.0092(4) 0.0074(4)
C4 0.017(2) 0.023(2) 0.023(2) 0.0028(18) 0.0034(18) 0.0074(18)
C5 0.018(2) 0.033(3) 0.029(2) 0.006(2) 0.0066(19) 0.006(2)
C6 0.027(2) 0.037(3) 0.021(2) 0.005(2) 0.0048(19) 0.015(2)
C7 0.027(2) 0.033(3) 0.036(3) 0.013(2) 0.010(2) 0.019(2)
C8 0.023(2) 0.016(2) 0.033(2) 0.0060(19) 0.0109(19) 0.0084(18)
C9 0.034(3) 0.031(3) 0.063(3) 0.020(3) 0.024(3) 0.012(2)
C10 0.038(3) 0.023(3) 0.031(3) -0.002(2) 0.003(2) 0.013(2)
C11 0.034(3) 0.021(2) 0.033(2) 0.0106(19) 0.016(2) 0.016(2)
C12 0.039(3) 0.020(2) 0.0121(19) 0.0066(17) 0.0112(18) 0.0162(19)
C13 0.024(3) 0.052(3) 0.038(3) -0.013(3) -0.002(2) 0.013(2)
C14 0.111(5) 0.039(3) 0.019(3) 0.011(2) 0.022(3) 0.011(3)
C15 0.044(3) 0.032(3) 0.031(3) -0.002(2) 0.003(2) 0.024(2)
C16 0.038(3) 0.019(2) 0.024(2) 0.0099(18) 0.018(2) 0.016(2)
C17 0.071(4) 0.029(3) 0.045(3) 0.023(2) 0.032(3) 0.027(3)
C18 0.047(3) 0.018(2) 0.029(2) 0.003(2) 0.013(2) 0.011(2)
C19 0.051(3) 0.031(3) 0.042(3) 0.013(2) 0.022(2) 0.030(2)
C20 0.018(2) 0.023(2) 0.016(2) 0.0085(17) 0.0072(17) 0.0118(18)
C21 0.019(2) 0.020(2) 0.018(2) 0.0054(17) 0.0074(17) 0.0094(18)
C22 0.030(2) 0.027(2) 0.022(2) 0.0021(19) 0.0083(19) 0.016(2)
C23 0.027(2) 0.042(3) 0.018(2) 0.014(2) 0.0107(19) 0.021(2)
C24 0.023(2) 0.030(2) 0.027(2) 0.016(2) 0.0134(19) 0.0141(19)
C25 0.021(2) 0.021(2) 0.020(2) 0.0070(17) 0.0047(17) 0.0125(18)
C26 0.019(2) 0.022(2) 0.0137(19) 0.0109(17) 0.0094(16) 0.0106(17)
C27 0.026(2) 0.018(2) 0.018(2) 0.0077(17) 0.0104(18) 0.0105(18)
C28 0.033(3) 0.030(2) 0.027(2) 0.014(2) 0.016(2) 0.023(2)
C29 0.029(3) 0.047(3) 0.034(3) 0.026(2) 0.019(2) 0.027(2)
C30 0.023(2) 0.032(3) 0.022(2) 0.013(2) 0.0100(19) 0.008(2)
C31 0.020(2) 0.024(2) 0.021(2) 0.0119(18) 0.0111(17) 0.0114(18)

loop_
_atom_type_symbol
_atom_type_description
_atom_type_scat_dispersion_real
_atom_type_scat_dispersion_imag
_atom_type_scat_source
C C 0.0033 0.0016 'International Tables Vol C Tables 4.2.6.8 and 6.1.1.4'
H H 0.0000 0.0000 'International Tables Vol C Tables 4.2.6.8 and 6.1.1.4'
P P 0.1023 0.0942 'International Tables Vol C Tables 4.2.6.8 and 6.1.1.4'
B B 0.0013 0.0007 'International Tables Vol C Tables 4.2.6.8 and 6.1.1.4'
N N 0.0061 0.0033 'International Tables Vol C Tables 4.2.6.8 and 6.1.1.4'

loop_
_geom_angle_atom_site_label_1
_geom_angle_atom_site_label_2
_geom_angle_atom_site_label_3
_geom_angle
_geom_angle_site_symmetry_1
_geom_angle_site_symmetry_3
_geom_angle_publ_flag
B1 C1 B2 102.8(3) . . ?
B1 C1 H1 111.2 . . ?
B2 C1 H1 111.2 . . ?
B1 C1 H1A 111.2 . . ?
B2 C1 H1A 111.2 . . ?
H1 C1 H1A 109.1 . . ?
N1 B1 C1 107.8(3) . . ?
N1 B1 C2 122.6(4) . . ?
C1 B1 C2 129.0(4) . . ?
B1 N1 C20 128.0(3) . . ?
B1 N1 N2 111.2(3) . . ?
C20 N1 N2 116.3(3) . . ?
B2 N2 C26 128.1(3) . . ?
B2 N2 N1 110.3(3) . . ?
C26 N2 N1 117.2(3) . . ?
N2 B2 C3 124.2(4) . . ?
N2 B2 C1 107.6(3) . . ?
C3 B2 C1 128.2(4) . . ?
B1 C2 P1 115.9(3) . . ?
B1 C2 H32 108.3 . . ?
P1 C2 H32 108.3 . . ?
B1 C2 H33 108.3 . . ?
P1 C2 H33 108.3 . . ?
H32 C2 H33 107.4 . . ?
C2 P1 C8 102.05(18) . . ?
C2 P1 C4 99.95(18) . . ?
C8 P1 C4 110.08(18) . . ?
B2 C3 P2 116.5(3) . . ?
B2 C3 H34 108.2 . . ?
P2 C3 H34 108.2 . . ?
B2 C3 H35 108.2 . . ?
P2 C3 H35 108.2 . . ?
H34 C3 H35 107.3 . . ?
C3 P2 C16 101.83(18) . . ?
C3 P2 C12 100.29(18) . . ?
C16 P2 C12 110.27(19) . . ?
C6 C4 C7 108.5(3) . . ?
C6 C4 C5 110.1(3) . . ?
C7 C4 C5 107.5(3) . . ?
C6 C4 P1 117.6(3) . . ?
C7 C4 P1 103.6(3) . . ?
C5 C4 P1 109.0(3) . . ?
C4 C5 H5 109.5 . . ?
C4 C5 H5A 109.5 . . ?
H5 C5 H5A 109.5 . . ?
C4 C5 H5B 109.5 . . ?
H5 C5 H5B 109.5 . . ?
H5A C5 H5B 109.5 . . ?
C4 C6 H6 109.5 . . ?
C4 C6 H6A 109.5 . . ?
H6 C6 H6A 109.5 . . ?
C4 C6 H6B 109.5 . . ?
H6 C6 H6B 109.5 . . ?
H6A C6 H6B 109.5 . . ?
C4 C7 H7 109.5 . . ?
C4 C7 H7A 109.5 . . ?
H7 C7 H7A 109.5 . . ?
C4 C7 H7B 109.5 . . ?
H7 C7 H7B 109.5 . . ?
H7A C7 H7B 109.5 . . ?
C11 C8 C10 109.1(3) . . ?
C11 C8 C9 107.0(4) . . ?
C10 C8 C9 108.8(4) . . ?
C11 C8 P1 106.2(3) . . ?
C10 C8 P1 116.8(3) . . ?
C9 C8 P1 108.6(3) . . ?
C8 C9 H9 109.5 . . ?
C8 C9 H9A 109.5 . . ?
H9 C9 H9A 109.5 . . ?
C8 C9 H9B 109.5 . . ?
H9 C9 H9B 109.5 . . ?
H9A C9 H9B 109.5 . . ?
C8 C10 H10 109.5 . . ?
C8 C10 H10A 109.5 . . ?
H10 C10 H10A 109.5 . . ?
C8 C10 H10B 109.5 . . ?
H10 C10 H10B 109.5 . . ?
H10A C10 H10B 109.5 . . ?
C8 C11 H11 109.5 . . ?
C8 C11 H11A 109.5 . . ?
H11 C11 H11A 109.5 . . ?
C8 C11 H11B 109.5 . . ?
H11 C11 H11B 109.5 . . ?
H11A C11 H11B 109.5 . . ?
C14 C12 C13 109.8(4) . . ?
C14 C12 C15 106.9(4) . . ?
C13 C12 C15 107.8(4) . . ?
C14 C12 P2 109.7(3) . . ?
C13 C12 P2 117.3(3) . . ?
C15 C12 P2 104.8(3) . . ?
C12 C13 H13 109.5 . . ?
C12 C13 H13A 109.5 . . ?
H13 C13 H13A 109.5 . . ?
C12 C13 H13B 109.5 . . ?
H13 C13 H13B 109.5 . . ?
H13A C13 H13B 109.5 . . ?
C12 C14 H14 109.5 . . ?
C12 C14 H14A 109.5 . . ?
H14 C14 H14A 109.5 . . ?
C12 C14 H14B 109.5 . . ?
H14 C14 H14B 109.5 . . ?
H14A C14 H14B 109.5 . . ?
C12 C15 H15 109.5 . . ?
C12 C15 H15A 109.5 . . ?
H15 C15 H15A 109.5 . . ?
C12 C15 H15B 109.5 . . ?
H15 C15 H15B 109.5 . . ?
H15A C15 H15B 109.5 . . ?
C19 C16 C18 108.9(4) . . ?
C19 C16 C17 109.0(4) . . ?
C18 C16 C17 106.5(4) . . ?
C19 C16 P2 118.0(3) . . ?
C18 C16 P2 104.5(3) . . ?
C17 C16 P2 109.2(3) . . ?
C16 C17 H17 109.5 . . ?
C16 C17 H17A 109.5 . . ?
H17 C17 H17A 109.5 . . ?
C16 C17 H17B 109.5 . . ?
H17 C17 H17B 109.5 . . ?
H17A C17 H17B 109.5 . . ?
C16 C18 H18 109.5 . . ?
C16 C18 H18A 109.5 . . ?
H18 C18 H18A 109.5 . . ?
C16 C18 H18B 109.5 . . ?
H18 C18 H18B 109.5 . . ?
H18A C18 H18B 109.5 . . ?
C16 C19 H19 109.5 . . ?
C16 C19 H19A 109.5 . . ?
H19 C19 H19A 109.5 . . ?
C16 C19 H19B 109.5 . . ?
H19 C19 H19B 109.5 . . ?
H19A C19 H19B 109.5 . . ?
C21 C20 C25 119.9(4) . . ?
C21 C20 N1 118.5(3) . . ?
C25 C20 N1 121.6(3) . . ?
C20 C21 C22 119.3(4) . . ?
C20 C21 H21 120.3 . . ?
C22 C21 H21 120.3 . . ?
C23 C22 C21 120.7(4) . . ?
C23 C22 H22 119.7 . . ?
C21 C22 H22 119.7 . . ?
C22 C23 C24 119.9(4) . . ?
C22 C23 H23 120.0 . . ?
C24 C23 H23 120.0 . . ?
C23 C24 C25 120.0(4) . . ?
C23 C24 H24 120.0 . . ?
C25 C24 H24 120.0 . . ?
C20 C25 C24 120.1(4) . . ?
C20 C25 H25 119.9 . . ?
C24 C25 H25 119.9 . . ?
C31 C26 C27 120.2(4) . . ?
C31 C26 N2 118.8(3) . . ?
C27 C26 N2 121.0(3) . . ?
C28 C27 C26 119.5(4) . . ?
C28 C27 H27 120.3 . . ?
C26 C27 H27 120.3 . . ?
C27 C28 C29 120.7(4) . . ?
C27 C28 H28 119.7 . . ?
C29 C28 H28 119.7 . . ?
C30 C29 C28 119.6(4) . . ?
C30 C29 H29 120.2 . . ?
C28 C29 H29 120.2 . . ?
C29 C30 C31 120.6(4) . . ?
C29 C30 H30 119.7 . . ?
C31 C30 H30 119.7 . . ?
C26 C31 C30 119.3(4) . . ?
C26 C31 H31 120.3 . . ?
C30 C31 H31 120.3 . . ?

loop_
_geom_bond_atom_site_label_1
_geom_bond_atom_site_label_2
_geom_bond_distance
_geom_bond_site_symmetry_2
_geom_bond_publ_flag
C1 B1 1.574(6) . ?
C1 B2 1.586(6) . ?
C1 H1 0.9900 . ?
C1 H1A 0.9900 . ?
B1 N1 1.415(5) . ?
B1 C2 1.576(6) . ?
N1 C20 1.433(5) . ?
N1 N2 1.462(4) . ?
N2 B2 1.420(5) . ?
N2 C26 1.427(5) . ?
B2 C3 1.572(6) . ?
C2 P1 1.853(4) . ?
C2 H32 0.9900 . ?
C2 H33 0.9900 . ?
P1 C8 1.883(4) . ?
P1 C4 1.903(4) . ?
C3 P2 1.860(4) . ?
C3 H34 0.9900 . ?
C3 H35 0.9900 . ?
P2 C16 1.891(4) . ?
P2 C12 1.894(4) . ?
C4 C6 1.531(6) . ?
C4 C7 1.539(6) . ?
C4 C5 1.540(5) . ?
C5 H5 0.9800 . ?
C5 H5A 0.9800 . ?
C5 H5B 0.9800 . ?
C6 H6 0.9800 . ?
C6 H6A 0.9800 . ?
C6 H6B 0.9800 . ?
C7 H7 0.9800 . ?
C7 H7A 0.9800 . ?
C7 H7B 0.9800 . ?
C8 C11 1.532(6) . ?
C8 C10 1.536(6) . ?
C8 C9 1.553(6) . ?
C9 H9 0.9800 . ?
C9 H9A 0.9800 . ?
C9 H9B 0.9800 . ?
C10 H10 0.9800 . ?
C10 H10A 0.9800 . ?
C10 H10B 0.9800 . ?
C11 H11 0.9800 . ?
C11 H11A 0.9800 . ?
C11 H11B 0.9800 . ?
C12 C14 1.517(6) . ?
C12 C13 1.527(6) . ?
C12 C15 1.533(6) . ?
C13 H13 0.9800 . ?
C13 H13A 0.9800 . ?
C13 H13B 0.9800 . ?
C14 H14 0.9800 . ?
C14 H14A 0.9800 . ?
C14 H14B 0.9800 . ?
C15 H15 0.9800 . ?
C15 H15A 0.9800 . ?
C15 H15B 0.9800 . ?
C16 C19 1.521(6) . ?
C16 C18 1.541(6) . ?
C16 C17 1.545(6) . ?
C17 H17 0.9800 . ?
C17 H17A 0.9800 . ?
C17 H17B 0.9800 . ?
C18 H18 0.9800 . ?
C18 H18A 0.9800 . ?
C18 H18B 0.9800 . ?
C19 H19 0.9800 . ?
C19 H19A 0.9800 . ?
C19 H19B 0.9800 . ?
C20 C21 1.383(5) . ?
C20 C25 1.389(5) . ?
C21 C22 1.399(5) . ?
C21 H21 0.9500 . ?
C22 C23 1.374(6) . ?
C22 H22 0.9500 . ?
C23 C24 1.381(6) . ?
C23 H23 0.9500 . ?
C24 C25 1.391(5) . ?
C24 H24 0.9500 . ?
C25 H25 0.9500 . ?
C26 C31 1.391(5) . ?
C26 C27 1.393(5) . ?
C27 C28 1.384(5) . ?
C27 H27 0.9500 . ?
C28 C29 1.388(6) . ?
C28 H28 0.9500 . ?
C29 C30 1.381(6) . ?
C29 H29 0.9500 . ?
C30 C31 1.392(6) . ?
C30 H30 0.9500 . ?
C31 H31 0.9500 . ?

loop_
_geom_torsion_atom_site_label_1
_geom_torsion_atom_site_label_2
_geom_torsion_atom_site_label_3
_geom_torsion_atom_site_label_4
_geom_torsion
_geom_torsion_site_symmetry_1
_geom_torsion_site_symmetry_2
_geom_torsion_site_symmetry_3
_geom_torsion_site_symmetry_4
_geom_torsion_publ_flag
B2 C1 B1 N1 -1.5(4) . . . . ?
B2 C1 B1 C2 -173.1(4) . . . . ?
C1 B1 N1 C20 -156.8(3) . . . . ?
C2 B1 N1 C20 15.5(6) . . . . ?
C1 B1 N1 N2 -1.7(4) . . . . ?
C2 B1 N1 N2 170.5(3) . . . . ?
B1 N1 N2 B2 4.8(4) . . . . ?
C20 N1 N2 B2 163.0(3) . . . . ?
B1 N1 N2 C26 163.4(3) . . . . ?
C20 N1 N2 C26 -38.4(4) . . . . ?
C26 N2 B2 C3 19.8(6) . . . . ?
N1 N2 B2 C3 175.5(3) . . . . ?
C26 N2 B2 C1 -161.3(3) . . . . ?
N1 N2 B2 C1 -5.6(4) . . . . ?
B1 C1 B2 N2 4.3(4) . . . . ?
B1 C1 B2 C3 -176.8(4) . . . . ?
N1 B1 C2 P1 146.0(3) . . . . ?
C1 B1 C2 P1 -43.6(5) . . . . ?
B1 C2 P1 C8 -82.9(3) . . . . ?
B1 C2 P1 C4 163.9(3) . . . . ?
N2 B2 C3 P2 -125.8(4) . . . . ?
C1 B2 C3 P2 55.5(5) . . . . ?
B2 C3 P2 C16 73.5(3) . . . . ?
B2 C3 P2 C12 -173.0(3) . . . . ?
C2 P1 C8 C11 57.5(3) . . . . ?
C4 P1 C8 C11 163.0(3) . . . . ?
C2 P1 C8 C10 -64.4(3) . . . . ?
C4 P1 C8 C10 41.0(4) . . . . ?
C2 P1 C8 C9 172.2(3) . . . . ?
C4 P1 C8 C9 -82.3(3) . . . . ?
C3 P2 C12 C14 -177.3(4) . . . . ?
C16 P2 C12 C14 -70.5(4) . . . . ?
C3 P2 C12 C13 -51.2(4) . . . . ?
C16 P2 C12 C13 55.6(4) . . . . ?
C3 P2 C12 C15 68.2(3) . . . . ?
C16 P2 C12 C15 175.0(3) . . . . ?
C3 P2 C16 C19 45.7(3) . . . . ?
C12 P2 C16 C19 -60.0(4) . . . . ?
C3 P2 C16 C18 -75.4(3) . . . . ?
C12 P2 C16 C18 178.8(3) . . . . ?
C3 P2 C16 C17 171.0(3) . . . . ?
C12 P2 C16 C17 65.2(3) . . . . ?
B1 N1 C20 C21 -68.5(5) . . . . ?
N2 N1 C20 C21 137.6(3) . . . . ?
B1 N1 C20 C25 110.6(4) . . . . ?
N2 N1 C20 C25 -43.4(5) . . . . ?
C25 C20 C21 C22 -2.0(6) . . . . ?
N1 C20 C21 C22 177.1(3) . . . . ?
C20 C21 C22 C23 1.6(6) . . . . ?
C21 C22 C23 C24 0.3(6) . . . . ?
C22 C23 C24 C25 -1.6(6) . . . . ?
C21 C20 C25 C24 0.7(6) . . . . ?
N1 C20 C25 C24 -178.4(3) . . . . ?
C23 C24 C25 C20 1.1(6) . . . . ?
B2 N2 C26 C31 -65.3(5) . . . . ?
N1 N2 C26 C31 140.4(3) . . . . ?
B2 N2 C26 C27 115.1(4) . . . . ?
N1 N2 C26 C27 -39.1(5) . . . . ?
C31 C26 C27 C28 1.8(5) . . . . ?
N2 C26 C27 C28 -178.7(3) . . . . ?
C26 C27 C28 C29 0.5(6) . . . . ?
C27 C28 C29 C30 -0.7(6) . . . . ?
C28 C29 C30 C31 -1.5(6) . . . . ?
C27 C26 C31 C30 -3.9(5) . . . . ?
N2 C26 C31 C30 176.6(3) . . . . ?
C29 C30 C31 C26 3.7(6) . . . . ?
